data_4133612
loop_
_publ_author_name
'Xing, Xiangyou'
'Xu, Chen'
'Chen, Bo'
'Li, Chengcheng'
'Virgil, Scott C.'
'Grubbs, Robert H.'

_publ_section_title
;
 Highly Active Platinum Catalysts for Nitrile and Cyanohydrin Hydration:
 Catalyst Design and Ligand Screening via High-Throughput Techniques.
;
_journal_issue 50
_journal_name_full 'Journal of the American Chemical Society'
_journal_page_first 17782
_journal_page_last 17789
_journal_paper_doi 10.1021/jacs.8b11667
_journal_volume 140
_journal_year 2018
_chemical_formula_moiety 'C36 H35 Cl Fe O P3 Pt, C F3 O3 S'
_chemical_formula_sum 'C37 H35 Cl F3 Fe O4 P3 Pt S'
_chemical_formula_weight 1012.01
_space_group_crystal_system triclinic
_space_group_IT_number 2
_space_group_name_Hall '-P 1'
_space_group_name_H-M_alt 'P -1'
_atom_sites_solution_hydrogens geom
_atom_sites_solution_primary dual
_audit_creation_date 2017-07-27
_audit_creation_method
;
Olex2 1.2
(compiled 2017.03.28 svn.r3405 for OlexSys, GUI svn.r5337),
 SHELXL-2017/1,
 and manual edit
;
_cell_angle_alpha 88.301(8)
_cell_angle_beta 74.446(12)
_cell_angle_gamma 79.668(12)
_cell_formula_units_Z 2
_cell_length_a 10.966(3)
_cell_length_b 12.151(4)
_cell_length_c 15.127(6)
_cell_measurement_reflns_used 9967
_cell_measurement_temperature 293
_cell_measurement_theta_max 32.19
_cell_measurement_theta_min 2.69
_cell_volume 1910.0(11)
_computing_cell_refinement 'SAINT V8.38A (Bruker-AXS, 2016)'
_computing_data_collection 'BIS V6.2.1/2016-03-01'
_computing_data_reduction 'SAINT V8.38A (Bruker-AXS, 2016)'
_computing_molecular_graphics 'DIAMOND 3 (Crystal Impact, 1999)'
_computing_publication_material 'Olex2 (Dolomanov et al., 2009)'
_computing_structure_refinement 'SHELXL-2017/1 (Sheldrick, 2015)'
_computing_structure_solution 'SHELXT-2014/5 (Sheldrick, 2013)'
_diffrn_ambient_temperature 293
_diffrn_detector 'CMOS Area Detector'
_diffrn_detector_area_resol_mean 10.24
_diffrn_detector_type 'Bruker PHOTON 100 CMOS'
_diffrn_measured_fraction_theta_full 0.999
_diffrn_measured_fraction_theta_max 0.935
_diffrn_measurement_device '\k-geometry diffractometer'
_diffrn_measurement_device_type 'Bruker D8 VENTURE Kappa Duo PHOTON 100 CMOS'
_diffrn_measurement_method '\f and \w scans'
_diffrn_radiation_monochromator 'multilayer mirrors'
_diffrn_radiation_type MoK\a
_diffrn_radiation_wavelength 0.71073
_diffrn_reflns_av_R_equivalents 0.0611
_diffrn_reflns_av_unetI/netI 0.0784
_diffrn_reflns_Laue_measured_fraction_full 0.999
_diffrn_reflns_Laue_measured_fraction_max 0.935
_diffrn_reflns_limit_h_max 18
_diffrn_reflns_limit_h_min -18
_diffrn_reflns_limit_k_max 21
_diffrn_reflns_limit_k_min -20
_diffrn_reflns_limit_l_max 26
_diffrn_reflns_limit_l_min -25
_diffrn_reflns_number 83589
_diffrn_reflns_point_group_measured_fraction_full 0.999
_diffrn_reflns_point_group_measured_fraction_max 0.935
_diffrn_reflns_theta_full 25.242
_diffrn_reflns_theta_max 38.089
_diffrn_reflns_theta_min 2.694
_diffrn_source 'I\mS HB micro-focus sealed tube'
_diffrn_source_current 1
_diffrn_source_power 0.05
_diffrn_source_type 'Incoatech I\mS HB'
_diffrn_source_voltage 50
_diffrn_standards_number 0
_exptl_absorpt_coefficient_mu 4.342
_exptl_absorpt_correction_T_max 1.0000
_exptl_absorpt_correction_T_min 0.8693
_exptl_absorpt_correction_type multi-scan
_exptl_absorpt_process_details
;
SADABS-2016/2 (Bruker,2016/2) was used for absorption correction.
 wR2(int) was 0.0695 before and 0.0512 after correction. 
The Ratio of minimum to maximum transmission is 0.8693. 
The \l/2 correction factor is Not present.
;
_exptl_crystal_colour yellow
_exptl_crystal_density_diffrn 1.760
_exptl_crystal_description plate
_exptl_crystal_F_000 996
_exptl_crystal_size_max 0.17
_exptl_crystal_size_mid 0.16
_exptl_crystal_size_min 0.04
_refine_diff_density_max 0.942
_refine_diff_density_min -1.020
_refine_diff_density_rms 0.139
_refine_ls_extinction_method none
_refine_ls_goodness_of_fit_ref 1.029
_refine_ls_hydrogen_treatment constr
_refine_ls_matrix_type full
_refine_ls_number_parameters 509
_refine_ls_number_reflns 19549
_refine_ls_number_restraints 0
_refine_ls_restrained_S_all 1.029
_refine_ls_R_factor_all 0.1019
_refine_ls_R_factor_gt 0.0487
_refine_ls_shift/su_max 0.004
_refine_ls_shift/su_mean 0.000
_refine_ls_structure_factor_coef Fsqd
_refine_ls_weighting_details 'w=1/[\s^2^(Fo^2^)+(0.0294P)^2^+0.8862P] where P=(Fo^2^+2Fc^2^)/3'
_refine_ls_weighting_scheme calc
_refine_ls_wR_factor_gt 0.0712
_refine_ls_wR_factor_ref 0.0816
_reflns_Friedel_coverage 0.000
_reflns_number_gt 13003
_reflns_number_total 19549
_reflns_threshold_expression 'I > 2\s(I)'
_cod_data_source_file ja8b11667_si_002.cif
_cod_data_source_block p17132_293
_cod_original_cell_volume 1909.9(10)
_cod_database_code 4133612
_shelx_shelxl_version_number 2017/1
_shelx_space_group_comment
;
The symmetry employed for this shelxl refinement is uniquely defined
by the following loop, which should always be used as a source of
symmetry information in preference to the above space-group names.
They are only intended as comments.
;
_olex2_refinement_description
;
1. Fixed Uiso
 At 1.2 times of:
  All C(H) groups
 At 1.5 times of:
  All C(H,H,H) groups, All O(H) groups
2. Others
 Sof(S1B)=Sof(O2B)=Sof(O3B)=Sof(O4B)=Sof(F3B)=1-FVAR(1)
 Sof(S1A)=Sof(O2A)=Sof(O3A)=Sof(O4A)=Sof(F3A)=FVAR(1)
3.a Aromatic/amide H refined with riding coordinates:
 C2(H2), C3(H3), C4(H4), C5(H5), C6(H6), C8(H8), C9(H9), C10(H10), C11(H11),
 C12(H12), C14(H14), C15(H15), C16(H16), C17(H17), C19(H19), C20(H20), C21(H21),
  C22(H22), C24(H24), C25(H25), C26(H26), C27(H27), C28(H28), C30(H30),
 C31(H31), C32(H32), C33(H33), C34(H34)
3.b Idealised Me refined as rotating group:
 C35(H35A,H35B,H35C), C36(H36A,H36B,H36C)
3.c Idealised tetrahedral OH refined as rotating group:
 O1(H1)
;
_olex2_submission_special_instructions 'No special instructions were received'

loop_
_space_group_symop_operation_xyz
'x, y, z'
'-x, -y, -z'

loop_
_atom_site_label
_atom_site_type_symbol
_atom_site_fract_x
_atom_site_fract_y
_atom_site_fract_z
_atom_site_U_iso_or_equiv
_atom_site_adp_type
_atom_site_occupancy
_atom_site_site_symmetry_order
_atom_site_calc_flag
_atom_site_refinement_flags_posn
_atom_site_refinement_flags_occupancy
_atom_site_disorder_assembly
_atom_site_disorder_group
Pt1 Pt 0.66017(2) 0.69067(2) 0.65098(2) 0.02610(3) Uani 1 1 d . . . .
Fe1 Fe 0.67053(4) 0.79310(4) 0.91587(3) 0.03454(9) Uani 1 1 d . . . .
Cl1 Cl 0.53194(8) 0.58448(8) 0.60125(5) 0.04666(19) Uani 1 1 d . . . .
P1 P 0.79895(6) 0.79060(6) 0.68383(5) 0.02884(14) Uani 1 1 d . . . .
P2 P 0.59711(6) 0.60382(6) 0.79368(5) 0.02653(13) Uani 1 1 d . . . .
P3 P 0.68088(8) 0.76426(7) 0.50696(5) 0.03972(18) Uani 1 1 d . . . .
O1 O 0.7882(3) 0.8395(3) 0.47545(18) 0.0690(8) Uani 1 1 d . . . .
H1 H 0.773183 0.880103 0.433953 0.104 Uiso 1 1 calc GR . . .
C1 C 0.7719(3) 0.9376(2) 0.6558(2) 0.0362(6) Uani 1 1 d . . . .
C2 C 0.6478(3) 0.9975(3) 0.6850(2) 0.0453(7) Uani 1 1 d . . . .
H2 H 0.579834 0.959781 0.708990 0.054 Uiso 1 1 calc R . . .
C3 C 0.6238(4) 1.1128(3) 0.6790(3) 0.0567(9) Uani 1 1 d . . . .
H3 H 0.540370 1.152472 0.699952 0.068 Uiso 1 1 calc R . . .
C4 C 0.7240(5) 1.1687(3) 0.6418(3) 0.0698(12) Uani 1 1 d . . . .
H4 H 0.708224 1.246195 0.637529 0.084 Uiso 1 1 calc R . . .
C5 C 0.8464(4) 1.1103(3) 0.6112(3) 0.0723(13) Uani 1 1 d . . . .
H5 H 0.913421 1.148451 0.585404 0.087 Uiso 1 1 calc R . . .
C6 C 0.8719(3) 0.9949(3) 0.6181(3) 0.0550(9) Uani 1 1 d . . . .
H6 H 0.955739 0.955987 0.597508 0.066 Uiso 1 1 calc R . . .
C7 C 0.9651(2) 0.7311(2) 0.62602(19) 0.0337(6) Uani 1 1 d . . . .
C8 C 0.9969(3) 0.6557(3) 0.5531(2) 0.0392(7) Uani 1 1 d . . . .
H8 H 0.932507 0.635338 0.531105 0.047 Uiso 1 1 calc R . . .
C9 C 1.1244(3) 0.6107(3) 0.5131(2) 0.0487(8) Uani 1 1 d . . . .
H9 H 1.144980 0.560981 0.463547 0.058 Uiso 1 1 calc R . . .
C10 C 1.2204(3) 0.6381(3) 0.5450(3) 0.0515(9) Uani 1 1 d . . . .
H10 H 1.305622 0.606245 0.518060 0.062 Uiso 1 1 calc R . . .
C11 C 1.1906(3) 0.7125(4) 0.6167(3) 0.0618(11) Uani 1 1 d . . . .
H11 H 1.255797 0.732338 0.638174 0.074 Uiso 1 1 calc R . . .
C12 C 1.0633(3) 0.7586(3) 0.6576(2) 0.0542(10) Uani 1 1 d . . . .
H12 H 1.043724 0.808647 0.706838 0.065 Uiso 1 1 calc R . . .
C13 C 0.8092(2) 0.8047(3) 0.8002(2) 0.0331(6) Uani 1 1 d . . . .
C14 C 0.8529(3) 0.7176(3) 0.8557(2) 0.0418(7) Uani 1 1 d . . . .
H14 H 0.879854 0.642293 0.839011 0.050 Uiso 1 1 calc R . . .
C15 C 0.8479(3) 0.7668(4) 0.9411(2) 0.0538(9) Uani 1 1 d . . . .
H15 H 0.870918 0.728814 0.990075 0.065 Uiso 1 1 calc R . . .
C16 C 0.8025(3) 0.8821(3) 0.9391(2) 0.0531(9) Uani 1 1 d . . . .
H16 H 0.789774 0.933222 0.986692 0.064 Uiso 1 1 calc R . . .
C17 C 0.7793(3) 0.9072(3) 0.8529(2) 0.0412(7) Uani 1 1 d . . . .
H17 H 0.749832 0.977835 0.833472 0.049 Uiso 1 1 calc R . . .
C18 C 0.5546(2) 0.6957(2) 0.89156(19) 0.0312(6) Uani 1 1 d . . . .
C19 C 0.4967(3) 0.8105(3) 0.8878(2) 0.0411(7) Uani 1 1 d . . . .
H19 H 0.474496 0.845851 0.837560 0.049 Uiso 1 1 calc R . . .
C20 C 0.4794(3) 0.8599(3) 0.9744(3) 0.0595(11) Uani 1 1 d . . . .
H20 H 0.443446 0.934104 0.990876 0.071 Uiso 1 1 calc R . . .
C21 C 0.5251(4) 0.7795(4) 1.0316(2) 0.0602(11) Uani 1 1 d . . . .
H21 H 0.524820 0.791530 1.092100 0.072 Uiso 1 1 calc R . . .
C22 C 0.5716(3) 0.6771(3) 0.9819(2) 0.0433(7) Uani 1 1 d . . . .
H22 H 0.606787 0.609841 1.003791 0.052 Uiso 1 1 calc R . . .
C23 C 0.7163(3) 0.4875(2) 0.8101(2) 0.0326(6) Uani 1 1 d . . . .
C24 C 0.8325(3) 0.4620(3) 0.7433(2) 0.0510(9) Uani 1 1 d . . . .
H24 H 0.848905 0.505602 0.691308 0.061 Uiso 1 1 calc R . . .
C25 C 0.9240(4) 0.3719(4) 0.7539(4) 0.0820(15) Uani 1 1 d . . . .
H25 H 1.001411 0.354620 0.708812 0.098 Uiso 1 1 calc R . . .
C26 C 0.9008(5) 0.3079(4) 0.8310(4) 0.0955(18) Uani 1 1 d . . . .
H26 H 0.962827 0.247832 0.838223 0.115 Uiso 1 1 calc R . . .
C27 C 0.7872(5) 0.3323(4) 0.8967(4) 0.0781(14) Uani 1 1 d . . . .
H27 H 0.772064 0.288829 0.948867 0.094 Uiso 1 1 calc R . . .
C28 C 0.6948(3) 0.4206(3) 0.8867(3) 0.0527(9) Uani 1 1 d . . . .
H28 H 0.617018 0.435821 0.931711 0.063 Uiso 1 1 calc R . . .
C29 C 0.4502(3) 0.5455(3) 0.8101(2) 0.0362(6) Uani 1 1 d . . . .
C30 C 0.4521(4) 0.4342(3) 0.7936(2) 0.0511(8) Uani 1 1 d . . . .
H30 H 0.530684 0.385954 0.774143 0.061 Uiso 1 1 calc R . . .
C31 C 0.3400(5) 0.3932(4) 0.8055(3) 0.0699(12) Uani 1 1 d . . . .
H31 H 0.342959 0.317713 0.794573 0.084 Uiso 1 1 calc R . . .
C32 C 0.2243(4) 0.4636(5) 0.8335(3) 0.0842(16) Uani 1 1 d . . . .
H32 H 0.148180 0.435992 0.842148 0.101 Uiso 1 1 calc R . . .
C33 C 0.2204(4) 0.5742(5) 0.8486(4) 0.0871(16) Uani 1 1 d . . . .
H33 H 0.141514 0.622141 0.866621 0.105 Uiso 1 1 calc R . . .
C34 C 0.3333(3) 0.6160(4) 0.8372(3) 0.0628(11) Uani 1 1 d . . . .
H34 H 0.329898 0.691588 0.848002 0.075 Uiso 1 1 calc R . . .
C35 C 0.5310(4) 0.8492(4) 0.5051(3) 0.0810(14) Uani 1 1 d . . . .
H35A H 0.465061 0.804041 0.518074 0.121 Uiso 1 1 calc GR . . .
H35B H 0.537884 0.881205 0.445573 0.121 Uiso 1 1 calc GR . . .
H35C H 0.509398 0.907906 0.550655 0.121 Uiso 1 1 calc GR . . .
C36 C 0.7140(4) 0.6661(3) 0.4142(2) 0.0605(10) Uani 1 1 d . . . .
H36A H 0.790572 0.613146 0.413693 0.091 Uiso 1 1 calc GR . . .
H36B H 0.726353 0.705066 0.357204 0.091 Uiso 1 1 calc GR . . .
H36C H 0.643009 0.627367 0.421812 0.091 Uiso 1 1 calc GR . . .
S1A S 0.7502(9) 0.9639(6) 0.2491(6) 0.0714(17) Uani 0.534(5) 1 d . P A 1
O2A O 0.7043(16) 0.8856(12) 0.2023(11) 0.193(8) Uani 0.534(5) 1 d . P A 1
O3A O 0.6569(5) 1.0570(6) 0.2855(4) 0.091(2) Uani 0.534(5) 1 d . P A 1
O4A O 0.8248(8) 0.9061(11) 0.3022(6) 0.162(6) Uani 0.534(5) 1 d . P A 1
S1B S 0.7475(8) 0.9328(6) 0.2347(6) 0.0492(11) Uani 0.466(5) 1 d . P A 2
O2B O 0.7256(14) 0.9627(9) 0.3300(6) 0.155(6) Uani 0.466(5) 1 d . P A 2
O3B O 0.8051(8) 0.8209(7) 0.2109(9) 0.113(4) Uani 0.466(5) 1 d . P A 2
O4B O 0.6551(7) 0.9655(10) 0.1870(8) 0.109(4) Uani 0.466(5) 1 d . P A 2
C37 C 0.8672(5) 1.0132(4) 0.1669(4) 0.0896(18) Uani 1 1 d . . . .
F1 F 0.9433(3) 0.9509(4) 0.1034(2) 0.1357(14) Uani 1 1 d . . . .
F2 F 0.8755(7) 1.1066(4) 0.1845(4) 0.201(3) Uani 1 1 d . . . .
F3A F 0.8080(6) 1.0694(5) 0.0975(3) 0.094(2) Uani 0.534(5) 1 d . P A 1
F3B F 0.9701(5) 0.9914(7) 0.2138(5) 0.106(3) Uani 0.466(5) 1 d . P A 2

loop_
_atom_site_aniso_label
_atom_site_aniso_U_11
_atom_site_aniso_U_22
_atom_site_aniso_U_33
_atom_site_aniso_U_23
_atom_site_aniso_U_13
_atom_site_aniso_U_12
Pt1 0.02503(5) 0.03093(5) 0.02399(5) 0.00346(4) -0.00826(3) -0.00710(3)
Fe1 0.03452(19) 0.0417(2) 0.0280(2) -0.00384(18) -0.00423(16) -0.01380(17)
Cl1 0.0466(4) 0.0680(5) 0.0354(4) 0.0004(4) -0.0156(3) -0.0290(4)
P1 0.0264(3) 0.0329(4) 0.0276(3) 0.0012(3) -0.0048(3) -0.0103(3)
P2 0.0251(3) 0.0292(3) 0.0257(3) 0.0025(3) -0.0060(2) -0.0074(3)
P3 0.0513(4) 0.0425(4) 0.0281(4) 0.0088(3) -0.0155(3) -0.0091(4)
O1 0.106(2) 0.079(2) 0.0407(14) 0.0270(13) -0.0294(14) -0.0536(18)
C1 0.0408(14) 0.0338(15) 0.0349(15) 0.0051(12) -0.0072(12) -0.0141(12)
C2 0.0442(16) 0.0430(18) 0.0501(19) 0.0104(15) -0.0131(14) -0.0117(14)
C3 0.061(2) 0.043(2) 0.063(2) 0.0059(18) -0.0156(18) -0.0005(17)
C4 0.092(3) 0.037(2) 0.073(3) 0.0095(19) -0.006(2) -0.016(2)
C5 0.082(3) 0.049(2) 0.080(3) 0.009(2) 0.004(2) -0.037(2)
C6 0.0506(18) 0.046(2) 0.061(2) 0.0026(17) 0.0055(17) -0.0200(16)
C7 0.0293(12) 0.0397(16) 0.0309(14) 0.0009(12) -0.0030(11) -0.0109(11)
C8 0.0397(15) 0.0383(16) 0.0398(16) -0.0041(13) -0.0072(13) -0.0120(13)
C9 0.0457(17) 0.0433(18) 0.049(2) -0.0093(16) -0.0005(15) -0.0042(14)
C10 0.0326(15) 0.056(2) 0.056(2) -0.0011(18) 0.0009(14) -0.0010(14)
C11 0.0311(15) 0.091(3) 0.062(2) -0.016(2) -0.0071(15) -0.0110(17)
C12 0.0318(14) 0.080(3) 0.050(2) -0.0239(19) -0.0051(14) -0.0125(16)
C13 0.0279(12) 0.0404(16) 0.0326(14) -0.0028(12) -0.0061(11) -0.0126(11)
C14 0.0305(13) 0.057(2) 0.0384(16) 0.0005(15) -0.0109(12) -0.0073(13)
C15 0.0470(18) 0.084(3) 0.0392(18) 0.0038(18) -0.0222(15) -0.0192(18)
C16 0.0526(19) 0.073(3) 0.0414(18) -0.0110(18) -0.0117(15) -0.0312(19)
C17 0.0416(15) 0.0462(18) 0.0393(16) -0.0067(14) -0.0072(13) -0.0215(14)
C18 0.0267(11) 0.0345(14) 0.0300(13) 0.0006(12) -0.0015(10) -0.0085(11)
C19 0.0287(13) 0.0354(16) 0.056(2) -0.0018(15) -0.0057(13) -0.0063(11)
C20 0.0408(17) 0.048(2) 0.078(3) -0.026(2) 0.0109(18) -0.0129(15)
C21 0.065(2) 0.076(3) 0.0352(18) -0.0188(19) 0.0110(16) -0.035(2)
C22 0.0525(17) 0.0502(19) 0.0271(14) 0.0004(14) -0.0015(13) -0.0229(15)
C23 0.0314(12) 0.0303(14) 0.0351(15) 0.0031(12) -0.0085(11) -0.0043(11)
C24 0.0422(16) 0.052(2) 0.048(2) 0.0052(17) 0.0001(15) 0.0000(15)
C25 0.045(2) 0.074(3) 0.099(4) 0.009(3) 0.006(2) 0.021(2)
C26 0.074(3) 0.066(3) 0.131(5) 0.025(3) -0.027(3) 0.026(2)
C27 0.081(3) 0.059(3) 0.088(3) 0.035(2) -0.025(3) 0.004(2)
C28 0.0492(18) 0.049(2) 0.054(2) 0.0179(17) -0.0074(16) -0.0058(15)
C29 0.0352(13) 0.0491(17) 0.0295(14) 0.0041(13) -0.0087(11) -0.0218(13)
C30 0.061(2) 0.054(2) 0.049(2) 0.0042(17) -0.0210(17) -0.0292(17)
C31 0.091(3) 0.078(3) 0.065(3) 0.014(2) -0.038(2) -0.057(3)
C32 0.068(3) 0.135(5) 0.074(3) 0.019(3) -0.029(2) -0.071(3)
C33 0.0369(19) 0.125(5) 0.102(4) -0.015(3) -0.013(2) -0.027(2)
C34 0.0326(15) 0.075(3) 0.083(3) -0.008(2) -0.0123(17) -0.0191(17)
C35 0.088(3) 0.084(3) 0.062(3) 0.020(2) -0.031(2) 0.021(3)
C36 0.088(3) 0.064(2) 0.0296(17) 0.0028(17) -0.0111(17) -0.020(2)
S1A 0.0545(16) 0.081(4) 0.075(4) 0.028(3) -0.004(2) -0.026(3)
O2A 0.195(16) 0.154(13) 0.241(17) -0.018(12) 0.000(13) -0.142(13)
O3A 0.055(3) 0.118(6) 0.074(4) -0.008(4) 0.007(3) 0.016(3)
O4A 0.121(6) 0.233(12) 0.062(5) 0.086(6) 0.021(5) 0.066(7)
S1B 0.0413(15) 0.059(3) 0.0437(16) 0.0130(19) -0.0044(11) -0.013(2)
O2B 0.233(14) 0.115(8) 0.050(5) 0.031(5) 0.036(6) 0.030(8)
O3B 0.072(5) 0.063(5) 0.206(12) 0.008(6) -0.036(6) -0.020(4)
O4B 0.047(4) 0.164(11) 0.115(7) 0.052(8) -0.030(4) -0.014(5)
C37 0.089(3) 0.072(3) 0.101(4) -0.029(3) 0.013(3) -0.047(3)
F1 0.107(2) 0.180(4) 0.089(2) 0.004(2) 0.023(2) -0.017(3)
F2 0.350(8) 0.137(4) 0.152(4) 0.023(3) -0.069(5) -0.136(5)
F3A 0.143(5) 0.081(4) 0.049(3) 0.026(3) -0.022(3) -0.007(3)
F3B 0.070(4) 0.151(7) 0.120(5) -0.015(5) -0.029(4) -0.074(4)

loop_
_atom_type_symbol
_atom_type_description
_atom_type_scat_dispersion_real
_atom_type_scat_dispersion_imag
_atom_type_scat_source
C C 0.0033 0.0016 'International Tables Vol C Tables 4.2.6.8 and 6.1.1.4'
H H 0.0000 0.0000 'International Tables Vol C Tables 4.2.6.8 and 6.1.1.4'
Cl Cl 0.1484 0.1585 'International Tables Vol C Tables 4.2.6.8 and 6.1.1.4'
F F 0.0171 0.0103 'International Tables Vol C Tables 4.2.6.8 and 6.1.1.4'
Fe Fe 0.3463 0.8444 'International Tables Vol C Tables 4.2.6.8 and 6.1.1.4'
O O 0.0106 0.0060 'International Tables Vol C Tables 4.2.6.8 and 6.1.1.4'
P P 0.1023 0.0942 'International Tables Vol C Tables 4.2.6.8 and 6.1.1.4'
Pt Pt -1.7033 8.3905 'International Tables Vol C Tables 4.2.6.8 and 6.1.1.4'
S S 0.1246 0.1234 'International Tables Vol C Tables 4.2.6.8 and 6.1.1.4'

loop_
_exptl_crystal_face_index_h
_exptl_crystal_face_index_k
_exptl_crystal_face_index_l
_exptl_crystal_face_perp_dist
0.00 -1.00 0.00 0.0860
-1.00 0.00 0.00 0.0490
1.00 0.00 0.00 0.0770
0.00 0.00 1.00 0.0030
0.00 0.00 -1.00 0.0170
1.00 1.00 0.00 0.0500
-1.00 1.00 0.00 0.0360
-1.00 -1.00 0.00 0.0610
0.00 1.00 0.00 0.0460

loop_
_geom_angle_atom_site_label_1
_geom_angle_atom_site_label_2
_geom_angle_atom_site_label_3
_geom_angle
Cl1 Pt1 P2 85.83(3)
P1 Pt1 Cl1 173.86(3)
P1 Pt1 P2 99.12(3)
P1 Pt1 P3 93.09(3)
P3 Pt1 Cl1 82.25(3)
P3 Pt1 P2 167.20(3)
C13 Fe1 C14 41.48(12)
C13 Fe1 C15 69.07(13)
C13 Fe1 C16 69.04(12)
C13 Fe1 C17 41.59(12)
C13 Fe1 C19 110.19(13)
C13 Fe1 C20 139.34(16)
C13 Fe1 C21 178.11(13)
C13 Fe1 C22 138.31(13)
C14 Fe1 C15 40.93(13)
C14 Fe1 C16 68.47(15)
C14 Fe1 C17 69.11(14)
C14 Fe1 C19 136.55(13)
C14 Fe1 C20 175.65(14)
C14 Fe1 C21 139.26(17)
C15 Fe1 C16 39.89(15)
C15 Fe1 C20 142.21(16)
C15 Fe1 C21 112.59(17)
C16 Fe1 C20 115.86(15)
C17 Fe1 C15 67.77(15)
C17 Fe1 C16 40.21(13)
C17 Fe1 C20 114.30(15)
C17 Fe1 C21 139.57(14)
C18 Fe1 C13 109.07(11)
C18 Fe1 C14 107.07(12)
C18 Fe1 C15 135.40(15)
C18 Fe1 C16 175.15(14)
C18 Fe1 C17 140.89(12)
C18 Fe1 C19 41.62(12)
C18 Fe1 C20 68.59(13)
C18 Fe1 C21 69.15(13)
C18 Fe1 C22 41.97(12)
C19 Fe1 C15 176.83(15)
C19 Fe1 C16 143.05(15)
C19 Fe1 C17 113.88(14)
C19 Fe1 C20 40.14(14)
C19 Fe1 C21 68.10(16)
C21 Fe1 C16 112.79(14)
C21 Fe1 C20 39.74(16)
C22 Fe1 C14 108.67(14)
C22 Fe1 C15 108.74(16)
C22 Fe1 C16 136.70(14)
C22 Fe1 C17 176.48(14)
C22 Fe1 C19 69.64(14)
C22 Fe1 C20 68.05(15)
C22 Fe1 C21 40.68(14)
C1 P1 Pt1 114.84(10)
C1 P1 C7 107.86(13)
C7 P1 Pt1 111.35(10)
C13 P1 Pt1 121.21(9)
C13 P1 C1 98.91(14)
C13 P1 C7 100.94(13)
C18 P2 Pt1 114.80(10)
C18 P2 C23 108.15(14)
C18 P2 C29 101.11(13)
C23 P2 Pt1 112.97(10)
C23 P2 C29 104.68(14)
C29 P2 Pt1 114.01(10)
O1 P3 Pt1 115.39(10)
O1 P3 C35 107.4(2)
O1 P3 C36 104.24(18)
C35 P3 Pt1 108.18(15)
C35 P3 C36 104.5(2)
C36 P3 Pt1 116.36(13)
P3 O1 H1 109.5
C2 C1 P1 117.9(2)
C2 C1 C6 118.9(3)
C6 C1 P1 122.6(3)
C1 C2 H2 119.6
C3 C2 C1 120.8(3)
C3 C2 H2 119.6
C2 C3 H3 120.1
C4 C3 C2 119.7(4)
C4 C3 H3 120.1
C3 C4 H4 120.0
C5 C4 C3 120.0(4)
C5 C4 H4 120.0
C4 C5 H5 119.6
C4 C5 C6 120.8(3)
C6 C5 H5 119.6
C1 C6 H6 120.1
C5 C6 C1 119.8(3)
C5 C6 H6 120.1
C8 C7 P1 122.2(2)
C12 C7 P1 119.3(2)
C12 C7 C8 118.4(3)
C7 C8 H8 120.0
C9 C8 C7 120.0(3)
C9 C8 H8 120.0
C8 C9 H9 119.5
C10 C9 C8 121.1(3)
C10 C9 H9 119.5
C9 C10 H10 120.2
C9 C10 C11 119.6(3)
C11 C10 H10 120.2
C10 C11 H11 120.0
C10 C11 C12 120.1(3)
C12 C11 H11 120.0
C7 C12 C11 120.8(3)
C7 C12 H12 119.6
C11 C12 H12 119.6
P1 C13 Fe1 126.71(14)
C14 C13 Fe1 69.78(16)
C14 C13 P1 126.7(2)
C14 C13 C17 107.1(3)
C17 C13 Fe1 70.38(16)
C17 C13 P1 126.2(2)
Fe1 C14 H14 126.1
C13 C14 Fe1 68.74(16)
C13 C14 H14 126.2
C15 C14 Fe1 70.56(19)
C15 C14 C13 107.6(3)
C15 C14 H14 126.2
Fe1 C15 H15 127.0
C14 C15 Fe1 68.51(17)
C14 C15 H15 125.6
C16 C15 Fe1 70.5(2)
C16 C15 C14 108.7(3)
C16 C15 H15 125.6
Fe1 C16 H16 127.0
C15 C16 Fe1 69.63(19)
C15 C16 H16 125.8
C15 C16 C17 108.4(3)
C17 C16 Fe1 69.10(17)
C17 C16 H16 125.8
Fe1 C17 H17 126.9
C13 C17 Fe1 68.03(16)
C13 C17 H17 125.9
C16 C17 Fe1 70.69(19)
C16 C17 C13 108.2(3)
C16 C17 H17 125.9
P2 C18 Fe1 123.24(13)
C19 C18 Fe1 70.81(17)
C19 C18 P2 121.6(2)
C19 C18 C22 107.5(3)
C22 C18 Fe1 69.75(17)
C22 C18 P2 130.9(2)
Fe1 C19 H19 126.5
C18 C19 Fe1 67.56(16)
C18 C19 H19 126.3
C20 C19 Fe1 71.1(2)
C20 C19 C18 107.3(3)
C20 C19 H19 126.3
Fe1 C20 H20 127.8
C19 C20 Fe1 68.74(17)
C19 C20 H20 125.4
C21 C20 Fe1 69.6(2)
C21 C20 C19 109.2(3)
C21 C20 H20 125.4
Fe1 C21 H21 127.1
C20 C21 Fe1 70.6(2)
C20 C21 H21 125.8
C20 C21 C22 108.4(3)
C22 C21 Fe1 68.08(17)
C22 C21 H21 125.8
Fe1 C22 H22 125.8
C18 C22 Fe1 68.27(16)
C18 C22 H22 126.3
C21 C22 Fe1 71.25(19)
C21 C22 C18 107.5(3)
C21 C22 H22 126.3
C24 C23 P2 119.3(2)
C28 C23 P2 122.2(2)
C28 C23 C24 118.5(3)
C23 C24 H24 120.0
C25 C24 C23 120.1(4)
C25 C24 H24 120.0
C24 C25 H25 119.9
C26 C25 C24 120.2(4)
C26 C25 H25 119.9
C25 C26 H26 120.0
C27 C26 C25 120.1(4)
C27 C26 H26 120.0
C26 C27 H27 119.8
C26 C27 C28 120.5(4)
C28 C27 H27 119.8
C23 C28 H28 119.7
C27 C28 C23 120.7(4)
C27 C28 H28 119.7
C30 C29 P2 122.5(3)
C34 C29 P2 118.8(3)
C34 C29 C30 118.7(3)
C29 C30 H30 119.4
C31 C30 C29 121.1(4)
C31 C30 H30 119.4
C30 C31 H31 120.1
C32 C31 C30 119.8(4)
C32 C31 H31 120.1
C31 C32 H32 120.0
C33 C32 C31 119.9(4)
C33 C32 H32 120.0
C32 C33 H33 119.7
C32 C33 C34 120.6(4)
C34 C33 H33 119.7
C29 C34 C33 119.9(4)
C29 C34 H34 120.0
C33 C34 H34 120.0
P3 C35 H35A 109.5
P3 C35 H35B 109.5
P3 C35 H35C 109.5
H35A C35 H35B 109.5
H35A C35 H35C 109.5
H35B C35 H35C 109.5
P3 C36 H36A 109.5
P3 C36 H36B 109.5
P3 C36 H36C 109.5
H36A C36 H36B 109.5
H36A C36 H36C 109.5
H36B C36 H36C 109.5
O2A S1A C37 105.6(8)
O3A S1A O2A 113.4(10)
O3A S1A C37 106.3(5)
O4A S1A O2A 109.4(11)
O4A S1A O3A 120.4(8)
O4A S1A C37 99.7(7)
O2B S1B C37 107.3(6)
O3B S1B O2B 115.0(9)
O3B S1B C37 103.6(6)
O4B S1B O2B 122.2(10)
O4B S1B O3B 108.7(8)
O4B S1B C37 96.6(6)
F1 C37 S1A 121.7(4)
F1 C37 S1B 108.5(4)
F1 C37 F3A 87.6(5)
F1 C37 F3B 86.1(5)
F2 C37 S1A 111.8(5)
F2 C37 S1B 125.4(5)
F2 C37 F1 126.0(5)
F2 C37 F3A 83.1(5)
F2 C37 F3B 79.0(5)
F3A C37 S1A 108.1(5)
F3B C37 S1B 102.7(5)

loop_
_geom_bond_atom_site_label_1
_geom_bond_atom_site_label_2
_geom_bond_distance
Pt1 Cl1 2.3416(8)
Pt1 P1 2.2676(8)
Pt1 P2 2.3618(10)
Pt1 P3 2.2998(11)
Fe1 C13 2.008(3)
Fe1 C14 2.022(3)
Fe1 C15 2.049(3)
Fe1 C16 2.060(3)
Fe1 C17 2.039(3)
Fe1 C18 1.992(3)
Fe1 C19 2.035(3)
Fe1 C20 2.066(3)
Fe1 C21 2.053(3)
Fe1 C22 2.012(3)
P1 C1 1.814(3)
P1 C7 1.821(3)
P1 C13 1.809(3)
P2 C18 1.788(3)
P2 C23 1.805(3)
P2 C29 1.829(3)
P3 O1 1.583(3)
P3 C35 1.783(4)
P3 C36 1.787(4)
O1 H1 0.8200
C1 C2 1.385(4)
C1 C6 1.388(4)
C2 H2 0.9300
C2 C3 1.384(5)
C3 H3 0.9300
C3 C4 1.377(5)
C4 H4 0.9300
C4 C5 1.365(6)
C5 H5 0.9300
C5 C6 1.387(5)
C6 H6 0.9300
C7 C8 1.384(4)
C7 C12 1.384(4)
C8 H8 0.9300
C8 C9 1.382(4)
C9 H9 0.9300
C9 C10 1.364(5)
C10 H10 0.9300
C10 C11 1.365(5)
C11 H11 0.9300
C11 C12 1.386(4)
C12 H12 0.9300
C13 C14 1.427(4)
C13 C17 1.437(4)
C14 H14 0.9300
C14 C15 1.423(5)
C15 H15 0.9300
C15 C16 1.402(5)
C16 H16 0.9300
C16 C17 1.409(5)
C17 H17 0.9300
C18 C19 1.431(4)
C18 C22 1.434(4)
C19 H19 0.9300
C19 C20 1.408(5)
C20 H20 0.9300
C20 C21 1.400(6)
C21 H21 0.9300
C21 C22 1.413(5)
C22 H22 0.9300
C23 C24 1.388(4)
C23 C28 1.387(4)
C24 H24 0.9300
C24 C25 1.383(5)
C25 H25 0.9300
C25 C26 1.373(7)
C26 H26 0.9300
C26 C27 1.359(7)
C27 H27 0.9300
C27 C28 1.373(5)
C28 H28 0.9300
C29 C30 1.379(5)
C29 C34 1.374(5)
C30 H30 0.9300
C30 C31 1.374(5)
C31 H31 0.9300
C31 C32 1.366(7)
C32 H32 0.9300
C32 C33 1.361(7)
C33 H33 0.9300
C33 C34 1.388(5)
C34 H34 0.9300
C35 H35A 0.9600
C35 H35B 0.9600
C35 H35C 0.9600
C36 H36A 0.9600
C36 H36B 0.9600
C36 H36C 0.9600
S1A O2A 1.436(13)
S1A O3A 1.396(10)
S1A O4A 1.386(11)
S1A C37 1.712(10)
S1B O2B 1.444(12)
S1B O3B 1.405(11)
S1B O4B 1.392(12)
S1B C37 1.846(9)
C37 F1 1.257(6)
C37 F2 1.199(6)
C37 F3A 1.468(8)
C37 F3B 1.469(9)

loop_
_geom_torsion_atom_site_label_1
_geom_torsion_atom_site_label_2
_geom_torsion_atom_site_label_3
_geom_torsion_atom_site_label_4
_geom_torsion
Pt1 P1 C1 C2 48.9(3)
Pt1 P1 C1 C6 -140.2(3)
Pt1 P1 C7 C8 16.6(3)
Pt1 P1 C7 C12 -161.0(3)
Pt1 P1 C13 Fe1 -25.1(2)
Pt1 P1 C13 C14 65.9(3)
Pt1 P1 C13 C17 -116.7(2)
Pt1 P2 C18 Fe1 -54.55(19)
Pt1 P2 C18 C19 32.1(2)
Pt1 P2 C18 C22 -145.7(2)
Pt1 P2 C23 C24 2.8(3)
Pt1 P2 C23 C28 -175.8(2)
Pt1 P2 C29 C30 97.0(3)
Pt1 P2 C29 C34 -81.0(3)
Fe1 C13 C14 C15 -60.1(2)
Fe1 C13 C17 C16 59.5(2)
Fe1 C14 C15 C16 -59.1(2)
Fe1 C15 C16 C17 -58.4(2)
Fe1 C16 C17 C13 -57.8(2)
Fe1 C18 C19 C20 -60.3(2)
Fe1 C18 C22 C21 60.8(2)
Fe1 C19 C20 C21 -57.9(2)
Fe1 C20 C21 C22 -57.7(2)
Fe1 C21 C22 C18 -58.9(2)
P1 C1 C2 C3 169.6(3)
P1 C1 C6 C5 -170.1(3)
P1 C7 C8 C9 -178.3(3)
P1 C7 C12 C11 178.3(3)
P1 C13 C14 Fe1 -121.3(2)
P1 C13 C14 C15 178.5(2)
P1 C13 C17 Fe1 121.7(2)
P1 C13 C17 C16 -178.8(2)
P2 C18 C19 Fe1 -117.86(19)
P2 C18 C19 C20 -178.1(2)
P2 C18 C22 Fe1 117.0(2)
P2 C18 C22 C21 177.7(2)
P2 C23 C24 C25 -178.8(3)
P2 C23 C28 C27 179.6(3)
P2 C29 C30 C31 -179.2(3)
P2 C29 C34 C33 178.9(4)
C1 P1 C7 C8 -110.2(3)
C1 P1 C7 C12 72.1(3)
C1 P1 C13 Fe1 101.2(2)
C1 P1 C13 C14 -167.8(2)
C1 P1 C13 C17 9.7(3)
C1 C2 C3 C4 1.3(6)
C2 C1 C6 C5 0.6(6)
C2 C3 C4 C5 -0.1(7)
C3 C4 C5 C6 -0.8(7)
C4 C5 C6 C1 0.6(7)
C6 C1 C2 C3 -1.6(5)
C7 P1 C1 C2 173.7(3)
C7 P1 C1 C6 -15.5(3)
C7 P1 C13 Fe1 -148.56(19)
C7 P1 C13 C14 -57.5(3)
C7 P1 C13 C17 119.9(2)
C7 C8 C9 C10 0.9(5)
C8 C7 C12 C11 0.5(6)
C8 C9 C10 C11 -1.1(6)
C9 C10 C11 C12 0.9(6)
C10 C11 C12 C7 -0.7(6)
C12 C7 C8 C9 -0.7(5)
C13 P1 C1 C2 -81.7(3)
C13 P1 C1 C6 89.2(3)
C13 P1 C7 C8 146.6(3)
C13 P1 C7 C12 -31.1(3)
C13 C14 C15 Fe1 58.98(19)
C13 C14 C15 C16 -0.2(3)
C14 C13 C17 Fe1 -60.44(18)
C14 C13 C17 C16 -1.0(3)
C14 C15 C16 Fe1 57.9(2)
C14 C15 C16 C17 -0.4(4)
C15 C16 C17 Fe1 58.7(2)
C15 C16 C17 C13 0.9(4)
C17 C13 C14 Fe1 60.83(18)
C17 C13 C14 C15 0.7(3)
C18 P2 C23 C24 -125.4(3)
C18 P2 C23 C28 56.0(3)
C18 P2 C29 C30 -139.2(3)
C18 P2 C29 C34 42.7(3)
C18 C19 C20 Fe1 58.03(19)
C18 C19 C20 C21 0.1(3)
C19 C18 C22 Fe1 -61.08(19)
C19 C18 C22 C21 -0.3(3)
C19 C20 C21 Fe1 57.4(2)
C19 C20 C21 C22 -0.3(4)
C20 C21 C22 Fe1 59.3(2)
C20 C21 C22 C18 0.4(4)
C22 C18 C19 Fe1 60.40(19)
C22 C18 C19 C20 0.1(3)
C23 P2 C18 Fe1 72.6(2)
C23 P2 C18 C19 159.2(2)
C23 P2 C18 C22 -18.6(3)
C23 P2 C29 C30 -26.9(3)
C23 P2 C29 C34 155.1(3)
C23 C24 C25 C26 -0.6(8)
C24 C23 C28 C27 0.9(6)
C24 C25 C26 C27 0.6(9)
C25 C26 C27 C28 0.2(9)
C26 C27 C28 C23 -0.9(8)
C28 C23 C24 C25 -0.1(6)
C29 P2 C18 Fe1 -177.75(18)
C29 P2 C18 C19 -91.1(2)
C29 P2 C18 C22 91.1(3)
C29 P2 C23 C24 127.4(3)
C29 P2 C23 C28 -51.2(3)
C29 C30 C31 C32 0.5(6)
C30 C29 C34 C33 0.7(6)
C30 C31 C32 C33 0.6(7)
C31 C32 C33 C34 -1.0(8)
C32 C33 C34 C29 0.3(7)
C34 C29 C30 C31 -1.1(5)
O2A S1A C37 F1 -37.3(13)
O2A S1A C37 F2 150.9(11)
O2A S1A C37 F3A 61.3(11)
O3A S1A C37 F1 -158.1(6)
O3A S1A C37 F2 30.1(9)
O3A S1A C37 F3A -59.5(7)
O4A S1A C37 F1 76.1(10)
O4A S1A C37 F2 -95.7(9)
O4A S1A C37 F3A 174.7(7)
O2B S1B C37 F1 140.2(8)
O2B S1B C37 F2 -35.4(11)
O2B S1B C37 F3B 50.1(8)
O3B S1B C37 F1 18.1(9)
O3B S1B C37 F2 -157.5(9)
O3B S1B C37 F3B -72.0(8)
O4B S1B C37 F1 -93.1(8)
O4B S1B C37 F2 91.4(10)
O4B S1B C37 F3B 176.8(7)
